data_4103984
loop_
_publ_author_name
'Andrea De\'ak'
'T\"unde Tunyogi'
'G\'abor P\'alink\'as'

_publ_contact_author_address
; Institute of Structural Chemistry,
  Chemical Research Center of the Hungarian Academy of Sciences,
  H-1525 Budapest,
  P.O.Box 17,
  Hungary
;
_publ_contact_author_email deak@chemres.hu
_publ_contact_author_fax 00-36-1-438-1143
_publ_contact_author_name 'Andrea De\'ak'
_publ_contact_author_phone 00-36-1-438-1161/327
_publ_section_title
;
 Synthesis and Structure of a Cyanoaurate-Based Organotin Polymer
 Exhibiting Unusual Ion-Exchange Properties
;
_journal_name_full 'Journal of the American Chemical Society'
_journal_page_first 2815
_journal_page_last 2817
_journal_paper_doi 10.1021/ja809067t
_journal_volume 131
_journal_year 2009
_chemical_formula_moiety 'C6 H6 Au2 N4 Sn'
_chemical_formula_sum 'C6 H6 Au2 N4 Sn'
_chemical_formula_weight 646.77
_space_group_IT_number 15
_symmetry_cell_setting monoclinic
_symmetry_space_group_name_Hall '-C 2yc'
_symmetry_space_group_name_H-M 'C 1 2/c 1'
_atom_sites_solution_hydrogens geom
_atom_sites_solution_primary direct
_atom_sites_solution_secondary difmap
_cell_angle_alpha 90.00
_cell_angle_beta 111.09(3)
_cell_angle_gamma 90.00
_cell_formula_units_Z 4
_cell_length_a 18.206(14)
_cell_length_b 11.118(8)
_cell_length_c 6.579(4)
_cell_measurement_reflns_used 5583
_cell_measurement_temperature 295(2)
_cell_measurement_theta_max 27.53
_cell_measurement_theta_min 3.32
_cell_volume 1242.5(15)
_computing_cell_refinement 'CrystalClear (Rigaku/MSC Inc., 2005)'
_computing_data_collection 'CrystalClear (Rigaku/MSC Inc., 2005)'
_computing_data_reduction 'CrystalClear (Rigaku/MSC Inc., 2005)'
_computing_molecular_graphics 'PLATON (Spek, 2003)'
_computing_publication_material 'WinGX (Farrugia, 1999), PLATON (Spek, 2003)'
_computing_structure_refinement 'SHELXL-97 (Sheldrick, 1997)'
_computing_structure_solution 'SIR92 (Altomare <i>et al.</i>, 1994)'
_diffrn_ambient_temperature 295(2)
_diffrn_measured_fraction_theta_full 0.994
_diffrn_measured_fraction_theta_max 0.994
_diffrn_measurement_device_type 'R Axis Rapid'
_diffrn_measurement_method 'phi and omega scans'
_diffrn_radiation_monochromator graphite
_diffrn_radiation_source 'fine-focus sealed tube'
_diffrn_radiation_type MoK\a
_diffrn_radiation_wavelength 0.71070
_diffrn_reflns_av_R_equivalents 0.0828
_diffrn_reflns_av_sigmaI/netI 0.0818
_diffrn_reflns_limit_h_max 23
_diffrn_reflns_limit_h_min -23
_diffrn_reflns_limit_k_max 14
_diffrn_reflns_limit_k_min -12
_diffrn_reflns_limit_l_max 8
_diffrn_reflns_limit_l_min -8
_diffrn_reflns_number 6051
_diffrn_reflns_theta_full 27.47
_diffrn_reflns_theta_max 27.47
_diffrn_reflns_theta_min 3.60
_exptl_absorpt_coefficient_mu 25.517
_exptl_absorpt_correction_T_max 0.0800
_exptl_absorpt_correction_T_min 0.0349
_exptl_absorpt_correction_type multi-scan
_exptl_crystal_colour colorless
_exptl_crystal_density_diffrn 3.458
_exptl_crystal_density_method 'not measured'
_exptl_crystal_description prism
_exptl_crystal_F_000 1112
_exptl_crystal_size_max 0.40
_exptl_crystal_size_mid 0.21
_exptl_crystal_size_min 0.20
_refine_diff_density_max 2.378
_refine_diff_density_min -1.068
_refine_diff_density_rms 0.317
_refine_ls_extinction_coef 0.0054(3)
_refine_ls_extinction_expression Fc^*^=kFc[1+0.001xFc^2^\l^3^/sin(2\q)]^-1/4^
_refine_ls_extinction_method SHELXL
_refine_ls_goodness_of_fit_ref 1.053
_refine_ls_hydrogen_treatment mixed
_refine_ls_matrix_type full
_refine_ls_number_parameters 65
_refine_ls_number_reflns 1426
_refine_ls_number_restraints 0
_refine_ls_restrained_S_all 1.053
_refine_ls_R_factor_all 0.0393
_refine_ls_R_factor_gt 0.0353
_refine_ls_shift/su_max 0.000
_refine_ls_shift/su_mean 0.000
_refine_ls_structure_factor_coef Fsqd
_refine_ls_weighting_details 'calc w=1/[\s^2^(Fo^2^)+(0.0000P)^2^+6.1755P] where P=(Fo^2^+2Fc^2^)/3'
_refine_ls_weighting_scheme calc
_refine_ls_wR_factor_gt 0.0796
_refine_ls_wR_factor_ref 0.0817
_reflns_number_gt 1312
_reflns_number_total 1426
_reflns_threshold_expression >2sigma(I)
_cod_data_source_file ja809067t_si_003.cif
_cod_data_source_block complex2
_cod_original_sg_symbol_H-M 'C 2/c'
_cod_database_code 4103984

loop_
_symmetry_equiv_pos_as_xyz
'x, y, z'
'-x, y, -z+1/2'
'x+1/2, y+1/2, z'
'-x+1/2, y+1/2, -z+1/2'
'-x, -y, -z'
'x, -y, z-1/2'
'-x+1/2, -y+1/2, -z'
'x+1/2, -y+1/2, z-1/2'

loop_
_atom_site_label
_atom_site_type_symbol
_atom_site_fract_x
_atom_site_fract_y
_atom_site_fract_z
_atom_site_U_iso_or_equiv
_atom_site_adp_type
_atom_site_occupancy
_atom_site_symmetry_multiplicity
_atom_site_calc_flag
_atom_site_refinement_flags
Au1 Au 0.0000 0.0000 0.5000 0.03092(18) Uani 1 2 d S
C1 C 0.1042(4) 0.0732(7) 0.5440(12) 0.0345(16) Uani 1 1 d .
N1 N 0.1627(4) 0.1179(7) 0.5675(11) 0.0428(16) Uani 1 1 d .
Au2 Au 0.0000 0.27294(5) -0.2500 0.04320(19) Uani 1 2 d S
C2 C 0.0981(5) 0.2779(9) 0.0092(13) 0.047(2) Uani 1 1 d .
N2 N 0.1557(5) 0.2779(8) 0.1580(11) 0.055(2) Uani 1 1 d .
Sn1 Sn 0.2500 0.2500 0.5000 0.0263(2) Uani 1 2 d S
C3 C 0.1996(6) 0.3914(9) 0.6165(15) 0.052(2) Uani 1 1 d .
H3A H 0.1547 0.4221 0.4999 0.078 Uiso 1 1 calc R
H3B H 0.2377 0.4544 0.6715 0.078 Uiso 1 1 calc R
H3C H 0.1834 0.3624 0.7312 0.078 Uiso 1 1 calc R

loop_
_atom_site_aniso_label
_atom_site_aniso_U_11
_atom_site_aniso_U_22
_atom_site_aniso_U_33
_atom_site_aniso_U_23
_atom_site_aniso_U_13
_atom_site_aniso_U_12
Au1 0.0233(2) 0.0323(3) 0.0376(3) 0.00154(14) 0.01148(17) -0.00858(15)
C1 0.027(4) 0.039(4) 0.039(4) 0.004(3) 0.013(3) -0.008(3)
N1 0.034(4) 0.038(4) 0.058(4) 0.001(3) 0.018(3) -0.013(3)
Au2 0.0312(3) 0.0578(4) 0.0292(3) 0.000 -0.00294(19) 0.000
C2 0.036(5) 0.060(6) 0.036(4) 0.011(4) 0.000(4) -0.010(4)
N2 0.043(4) 0.068(6) 0.037(4) 0.004(3) -0.004(3) -0.010(4)
Sn1 0.0174(3) 0.0309(4) 0.0262(4) 0.0007(2) 0.0025(3) -0.0075(2)
C3 0.055(5) 0.048(6) 0.064(5) -0.006(4) 0.034(5) 0.000(5)

loop_
_atom_type_symbol
_atom_type_description
_atom_type_scat_dispersion_real
_atom_type_scat_dispersion_imag
_atom_type_scat_source
C C 0.0033 0.0016 'International Tables Vol C Tables 4.2.6.8 and 6.1.1.4'
H H 0.0000 0.0000 'International Tables Vol C Tables 4.2.6.8 and 6.1.1.4'
Au Au -2.0133 8.8022 'International Tables Vol C Tables 4.2.6.8 and 6.1.1.4'
N N 0.0061 0.0033 'International Tables Vol C Tables 4.2.6.8 and 6.1.1.4'
Sn Sn -0.6537 1.4246 'International Tables Vol C Tables 4.2.6.8 and 6.1.1.4'

loop_
_geom_angle_atom_site_label_1
_geom_angle_atom_site_label_2
_geom_angle_atom_site_label_3
_geom_angle
_geom_angle_site_symmetry_1
_geom_angle_site_symmetry_3
C1 Au1 C1 180.0(2) 5_556 .
C1 Au1 Au1 101.4(2) 5_556 2
C1 Au1 Au1 78.6(2) . 2
C1 Au1 Au1 78.6(2) 5_556 2_556
C1 Au1 Au1 101.4(2) . 2_556
Au1 Au1 Au1 180.0 2 2_556
N1 C1 Au1 178.1(8) . .
C1 N1 Sn1 157.7(7) . .
C2 Au2 C2 176.8(6) . 2_554
N2 C2 Au2 178.1(10) . .
C2 N2 Sn1 164.1(8) . .
C3 Sn1 C3 180.000(1) . 7_556
C3 Sn1 N2 90.8(4) . 7_556
C3 Sn1 N2 89.2(4) 7_556 7_556
C3 Sn1 N2 89.2(4) . .
C3 Sn1 N2 90.8(4) 7_556 .
N2 Sn1 N2 180.0 7_556 .
C3 Sn1 N1 90.9(3) . 7_556
C3 Sn1 N1 89.1(3) 7_556 7_556
N2 Sn1 N1 87.2(3) 7_556 7_556
N2 Sn1 N1 92.8(3) . 7_556
C3 Sn1 N1 89.1(3) . .
C3 Sn1 N1 90.9(3) 7_556 .
N2 Sn1 N1 92.8(3) 7_556 .
N2 Sn1 N1 87.2(3) . .
N1 Sn1 N1 180.0(3) 7_556 .
Sn1 C3 H3A 109.5 . .
Sn1 C3 H3B 109.5 . .
H3A C3 H3B 109.5 . .
Sn1 C3 H3C 109.5 . .
H3A C3 H3C 109.5 . .
H3B C3 H3C 109.5 . .

loop_
_geom_bond_atom_site_label_1
_geom_bond_atom_site_label_2
_geom_bond_distance
_geom_bond_site_symmetry_2
Au1 C1 1.988(7) 5_556
Au1 C1 1.988(7) .
Au1 Au1 3.290(2) 2
Au1 Au1 3.290(2) 2_556
C1 N1 1.133(9) .
N1 Sn1 2.322(6) .
Au2 C2 1.977(8) .
Au2 C2 1.977(8) 2_554
C2 N2 1.149(11) .
N2 Sn1 2.308(7) .
Sn1 C3 2.099(9) .
Sn1 C3 2.099(9) 7_556
Sn1 N2 2.308(7) 7_556
Sn1 N1 2.322(6) 7_556
C3 H3A 0.9600 .
C3 H3B 0.9600 .
C3 H3C 0.9600 .
